data_4027906
loop_
_publ_author_name
'Yunkui Liu'
'Bo Jiang'
'Wei Zhang'
'Zhenyuan Xu'

_publ_section_title
;
 Multifold Bond Cleavage and Formation between MeOH and Quinoxalines (or
 Benzothiazoles): Synthesis of Carbaldehyde Dimethyl Acetals
;
_journal_name_full 'Journal of Organic Chemistry'
_journal_page_first 966
_journal_page_last 980
_journal_paper_doi 10.1021/jo302450f
_journal_volume 78
_journal_year 2013
_chemical_formula_moiety 'C17 H15 Br N2 O2'
_chemical_formula_sum 'C17 H15 Br N2 O2'
_chemical_formula_weight 359.22
_chemical_name_systematic
;
 ?
;
_space_group_IT_number 14
_symmetry_cell_setting monoclinic
_symmetry_space_group_name_Hall '-P 2ybc'
_symmetry_space_group_name_H-M 'P 1 21/c 1'
_atom_sites_solution_hydrogens geom
_atom_sites_solution_primary direct
_atom_sites_solution_secondary difmap
_audit_creation_method SHELXL-97
_cell_angle_alpha 90.00
_cell_angle_beta 94.563(2)
_cell_angle_gamma 90.00
_cell_formula_units_Z 4
_cell_length_a 10.1487(5)
_cell_length_b 7.5675(4)
_cell_length_c 20.4078(9)
_cell_measurement_reflns_used 8291
_cell_measurement_temperature 296(1)
_cell_measurement_theta_max 27.4
_cell_measurement_theta_min 3.0
_cell_volume 1562.36(13)
_computing_cell_refinement 'PROCESS-AUTO  (Rigaku,2006)'
_computing_data_collection 'PROCESS-AUTO  (Rigaku,2006)'
_computing_data_reduction 'CrystalStructure (Rigaku,2007)'
_computing_molecular_graphics 'Ortep3 for windows (Farrugia,1997)'
_computing_publication_material 'WinGX (Farrugia, 1999)'
_computing_structure_refinement 'SHELXL-97 (Sheldrick, 2008)'
_computing_structure_solution 'SHELXS-97 (Sheldrick, 2008)'
_diffrn_ambient_temperature 296(1)
_diffrn_detector_area_resol_mean 10.00
_diffrn_measured_fraction_theta_full 0.997
_diffrn_measured_fraction_theta_max 0.997
_diffrn_measurement_device_type 'Rigaku RAXIS-RAPID/ZJUG'
_diffrn_measurement_method \w
_diffrn_radiation_monochromator graphite
_diffrn_radiation_source 'rolling anode'
_diffrn_radiation_type MoK\a
_diffrn_radiation_wavelength 0.71073
_diffrn_reflns_av_R_equivalents 0.0359
_diffrn_reflns_av_sigmaI/netI 0.0333
_diffrn_reflns_limit_h_max 13
_diffrn_reflns_limit_h_min -13
_diffrn_reflns_limit_k_max 8
_diffrn_reflns_limit_k_min -9
_diffrn_reflns_limit_l_max 26
_diffrn_reflns_limit_l_min -26
_diffrn_reflns_number 14768
_diffrn_reflns_theta_full 27.42
_diffrn_reflns_theta_max 27.42
_diffrn_reflns_theta_min 3.36
_exptl_absorpt_coefficient_mu 2.639
_exptl_absorpt_correction_T_max 0.4651
_exptl_absorpt_correction_T_min 0.2799
_exptl_absorpt_correction_type multi-scan
_exptl_absorpt_process_details 'Higashi, T. (1995)'
_exptl_crystal_colour colorless
_exptl_crystal_density_diffrn 1.527
_exptl_crystal_description chunk
_exptl_crystal_F_000 728
_exptl_crystal_size_max 0.48
_exptl_crystal_size_mid 0.33
_exptl_crystal_size_min 0.29
_refine_diff_density_max 0.541
_refine_diff_density_min -0.866
_refine_diff_density_rms 0.089
_refine_ls_extinction_method none
_refine_ls_goodness_of_fit_ref 1.003
_refine_ls_hydrogen_treatment constr
_refine_ls_matrix_type full
_refine_ls_number_parameters 201
_refine_ls_number_reflns 3559
_refine_ls_number_restraints 0
_refine_ls_restrained_S_all 1.003
_refine_ls_R_factor_all 0.0997
_refine_ls_R_factor_gt 0.0412
_refine_ls_shift/su_max 0.001
_refine_ls_shift/su_mean 0.000
_refine_ls_structure_factor_coef Fsqd
_refine_ls_weighting_details 'calc w=1/[\s^2^(Fo^2^)+(0.0412P)^2^+2.4832P] where P=(Fo^2^+2Fc^2^)/3'
_refine_ls_weighting_scheme calc
_refine_ls_wR_factor_gt 0.0896
_refine_ls_wR_factor_ref 0.1302
_reflns_number_gt 1921
_reflns_number_total 3559
_reflns_threshold_expression >2sigma(I)
_cod_data_source_file jo302450f_si_002.cif
_cod_data_source_block sy-83b
_cod_database_code 4027906

loop_
_symmetry_equiv_pos_as_xyz
'x, y, z'
'-x, y+1/2, -z+1/2'
'-x, -y, -z'
'x, -y-1/2, z-1/2'

loop_
_atom_site_label
_atom_site_type_symbol
_atom_site_fract_x
_atom_site_fract_y
_atom_site_fract_z
_atom_site_U_iso_or_equiv
_atom_site_adp_type
_atom_site_occupancy
_atom_site_symmetry_multiplicity
_atom_site_calc_flag
_atom_site_refinement_flags
Br1 Br 0.87026(5) 0.22171(8) 0.46627(2) 0.0849(2) Uani 1 1 d .
O2 O 0.1596(2) -0.0142(4) 0.29063(12) 0.0545(7) Uani 1 1 d .
O1 O 0.2135(3) 0.2576(4) 0.34007(12) 0.0565(7) Uani 1 1 d .
N1 N 0.2234(3) 0.1673(4) 0.18625(14) 0.0466(7) Uani 1 1 d .
N2 N 0.4887(3) 0.2665(4) 0.17750(14) 0.0466(7) Uani 1 1 d .
C3 C 0.2687(3) 0.2122(5) 0.12742(17) 0.0453(8) Uani 1 1 d .
C1 C 0.4430(3) 0.2243(5) 0.23419(17) 0.0423(8) Uani 1 1 d .
C2 C 0.3085(3) 0.1711(5) 0.23852(16) 0.0416(8) Uani 1 1 d .
C8 C 0.4007(4) 0.2616(5) 0.12293(17) 0.0466(9) Uani 1 1 d .
C15 C 0.2585(3) 0.1132(5) 0.30304(16) 0.0461(9) Uani 1 1 d .
H15 H 0.3321 0.0572 0.3292 0.055 Uiso 1 1 calc R
C9 C 0.5440(3) 0.2281(5) 0.29183(17) 0.0432(8) Uani 1 1 d .
C4 C 0.1822(4) 0.2059(6) 0.06983(18) 0.0577(10) Uani 1 1 d .
H4 H 0.0942 0.1743 0.0724 0.069 Uiso 1 1 calc R
C10 C 0.6669(4) 0.1530(5) 0.28451(19) 0.0512(9) Uani 1 1 d .
H10 H 0.6843 0.1040 0.2443 0.061 Uiso 1 1 calc R
C17 C 0.1335(5) -0.1118(6) 0.3474(2) 0.0710(13) Uani 1 1 d .
H17A H 0.2123 -0.1724 0.3640 0.106 Uiso 1 1 calc R
H17B H 0.0648 -0.1964 0.3363 0.106 Uiso 1 1 calc R
H17C H 0.1057 -0.0327 0.3804 0.106 Uiso 1 1 calc R
C13 C 0.6191(4) 0.3090(6) 0.40283(19) 0.0577(10) Uani 1 1 d .
H13 H 0.6041 0.3632 0.4425 0.069 Uiso 1 1 calc R
C7 C 0.4457(4) 0.3032(6) 0.06120(19) 0.0595(11) Uani 1 1 d .
H7 H 0.5333 0.3355 0.0579 0.071 Uiso 1 1 calc R
C6 C 0.3596(4) 0.2959(6) 0.0062(2) 0.0665(12) Uani 1 1 d .
H6 H 0.3891 0.3243 -0.0345 0.080 Uiso 1 1 calc R
C11 C 0.7638(4) 0.1503(6) 0.3363(2) 0.0572(10) Uani 1 1 d .
H11 H 0.8449 0.0967 0.3314 0.069 Uiso 1 1 calc R
C14 C 0.5214(4) 0.3087(5) 0.35074(18) 0.0499(9) Uani 1 1 d .
H14 H 0.4406 0.3631 0.3556 0.060 Uiso 1 1 calc R
C5 C 0.2272(4) 0.2459(6) 0.01049(19) 0.0658(12) Uani 1 1 d .
H5 H 0.1700 0.2401 -0.0274 0.079 Uiso 1 1 calc R
C12 C 0.7385(4) 0.2275(5) 0.39464(19) 0.0544(10) Uani 1 1 d .
C16 C 0.0997(4) 0.3481(6) 0.3108(2) 0.0678(12) Uani 1 1 d .
H16A H 0.1257 0.4245 0.2765 0.102 Uiso 1 1 calc R
H16B H 0.0606 0.4172 0.3436 0.102 Uiso 1 1 calc R
H16C H 0.0366 0.2634 0.2926 0.102 Uiso 1 1 calc R

loop_
_atom_site_aniso_label
_atom_site_aniso_U_11
_atom_site_aniso_U_22
_atom_site_aniso_U_33
_atom_site_aniso_U_23
_atom_site_aniso_U_13
_atom_site_aniso_U_12
Br1 0.0638(3) 0.1130(5) 0.0722(3) 0.0127(3) -0.0302(2) -0.0131(3)
O2 0.0511(15) 0.0673(17) 0.0449(14) 0.0062(13) 0.0028(11) -0.0152(13)
O1 0.0496(15) 0.0762(19) 0.0440(14) -0.0110(13) 0.0061(11) -0.0025(13)
N1 0.0375(16) 0.065(2) 0.0372(15) 0.0016(14) 0.0021(12) 0.0036(14)
N2 0.0379(15) 0.0592(19) 0.0426(16) 0.0038(14) 0.0033(12) -0.0031(14)
C3 0.0386(19) 0.058(2) 0.0389(18) 0.0014(17) 0.0012(14) 0.0054(16)
C1 0.0396(18) 0.046(2) 0.0410(18) -0.0016(16) 0.0024(15) 0.0014(15)
C2 0.0364(18) 0.051(2) 0.0373(17) 0.0024(16) 0.0030(14) 0.0005(15)
C8 0.0437(19) 0.057(2) 0.0397(18) 0.0020(17) 0.0064(15) 0.0029(17)
C15 0.0386(19) 0.064(2) 0.0359(18) 0.0015(17) 0.0008(14) -0.0041(17)
C9 0.0348(18) 0.050(2) 0.0441(19) 0.0016(16) -0.0006(14) -0.0036(15)
C4 0.043(2) 0.090(3) 0.0395(19) 0.001(2) 0.0001(16) 0.007(2)
C10 0.042(2) 0.059(2) 0.053(2) 0.0018(19) 0.0048(16) -0.0041(18)
C17 0.070(3) 0.082(3) 0.061(3) 0.019(2) 0.009(2) -0.017(2)
C13 0.057(2) 0.072(3) 0.043(2) -0.0015(19) -0.0039(17) -0.014(2)
C7 0.052(2) 0.082(3) 0.046(2) 0.007(2) 0.0125(17) -0.001(2)
C6 0.068(3) 0.094(3) 0.038(2) 0.008(2) 0.0112(19) 0.012(2)
C11 0.036(2) 0.066(3) 0.068(3) 0.008(2) -0.0030(18) -0.0033(18)
C14 0.0402(19) 0.062(2) 0.047(2) -0.0025(18) 0.0008(16) -0.0049(17)
C5 0.051(2) 0.106(4) 0.040(2) 0.002(2) -0.0022(17) 0.015(2)
C12 0.040(2) 0.067(3) 0.053(2) 0.013(2) -0.0134(17) -0.0100(18)
C16 0.053(2) 0.077(3) 0.076(3) 0.004(2) 0.020(2) 0.011(2)

loop_
_atom_type_symbol
_atom_type_description
_atom_type_scat_dispersion_real
_atom_type_scat_dispersion_imag
_atom_type_scat_source
C C 0.0033 0.0016 'International Tables Vol C Tables 4.2.6.8 and 6.1.1.4'
H H 0.0000 0.0000 'International Tables Vol C Tables 4.2.6.8 and 6.1.1.4'
N N 0.0061 0.0033 'International Tables Vol C Tables 4.2.6.8 and 6.1.1.4'
O O 0.0106 0.0060 'International Tables Vol C Tables 4.2.6.8 and 6.1.1.4'
Br Br -0.2901 2.4595 'International Tables Vol C Tables 4.2.6.8 and 6.1.1.4'

loop_
_geom_angle_atom_site_label_1
_geom_angle_atom_site_label_2
_geom_angle_atom_site_label_3
_geom_angle
C15 O2 C17 112.9(3)
C15 O1 C16 115.3(3)
C2 N1 C3 117.5(3)
C1 N2 C8 117.0(3)
N1 C3 C8 121.0(3)
N1 C3 C4 119.6(3)
C8 C3 C4 119.3(3)
N2 C1 C2 121.7(3)
N2 C1 C9 114.7(3)
C2 C1 C9 123.6(3)
N1 C2 C1 121.5(3)
N1 C2 C15 117.0(3)
C1 C2 C15 121.5(3)
N2 C8 C3 121.2(3)
N2 C8 C7 119.0(3)
C3 C8 C7 119.8(3)
O2 C15 O1 111.7(3)
O2 C15 C2 109.1(3)
O1 C15 C2 112.5(3)
O2 C15 H15 107.8
O1 C15 H15 107.8
C2 C15 H15 107.8
C14 C9 C10 119.1(3)
C14 C9 C1 122.7(3)
C10 C9 C1 118.2(3)
C5 C4 C3 120.2(4)
C5 C4 H4 119.9
C3 C4 H4 119.9
C11 C10 C9 120.9(4)
C11 C10 H10 119.6
C9 C10 H10 119.6
O2 C17 H17A 109.5
O2 C17 H17B 109.5
H17A C17 H17B 109.5
O2 C17 H17C 109.5
H17A C17 H17C 109.5
H17B C17 H17C 109.5
C12 C13 C14 119.0(4)
C12 C13 H13 120.5
C14 C13 H13 120.5
C6 C7 C8 119.6(4)
C6 C7 H7 120.2
C8 C7 H7 120.2
C7 C6 C5 120.8(4)
C7 C6 H6 119.6
C5 C6 H6 119.6
C12 C11 C10 119.1(4)
C12 C11 H11 120.4
C10 C11 H11 120.4
C9 C14 C13 120.4(4)
C9 C14 H14 119.8
C13 C14 H14 119.8
C4 C5 C6 120.3(4)
C4 C5 H5 119.9
C6 C5 H5 119.9
C11 C12 C13 121.5(3)
C11 C12 Br1 119.4(3)
C13 C12 Br1 119.1(3)
O1 C16 H16A 109.5
O1 C16 H16B 109.5
H16A C16 H16B 109.5
O1 C16 H16C 109.5
H16A C16 H16C 109.5
H16B C16 H16C 109.5

loop_
_geom_bond_atom_site_label_1
_geom_bond_atom_site_label_2
_geom_bond_distance
Br1 C12 1.901(3)
O2 C15 1.400(4)
O2 C17 1.417(4)
O1 C15 1.424(4)
O1 C16 1.432(5)
N1 C2 1.318(4)
N1 C3 1.362(4)
N2 C1 1.320(4)
N2 C8 1.371(4)
C3 C8 1.401(5)
C3 C4 1.411(5)
C1 C2 1.432(5)
C1 C9 1.498(4)
C2 C15 1.513(5)
C8 C7 1.409(5)
C15 H15 0.9800
C9 C14 1.383(5)
C9 C10 1.389(5)
C4 C5 1.362(6)
C4 H4 0.9300
C10 C11 1.385(5)
C10 H10 0.9300
C17 H17A 0.9600
C17 H17B 0.9600
C17 H17C 0.9600
C13 C12 1.382(6)
C13 C14 1.395(5)
C13 H13 0.9300
C7 C6 1.366(5)
C7 H7 0.9300
C6 C5 1.406(6)
C6 H6 0.9300
C11 C12 1.369(6)
C11 H11 0.9300
C14 H14 0.9300
C5 H5 0.9300
C16 H16A 0.9600
C16 H16B 0.9600
C16 H16C 0.9600

loop_
_geom_torsion_atom_site_label_1
_geom_torsion_atom_site_label_2
_geom_torsion_atom_site_label_3
_geom_torsion_atom_site_label_4
_geom_torsion
C2 N1 C3 C8 -0.4(5)
C2 N1 C3 C4 178.4(4)
C8 N2 C1 C2 1.6(5)
C8 N2 C1 C9 178.7(3)
C3 N1 C2 C1 1.4(5)
C3 N1 C2 C15 -177.4(3)
N2 C1 C2 N1 -2.1(6)
C9 C1 C2 N1 -179.0(3)
N2 C1 C2 C15 176.6(3)
C9 C1 C2 C15 -0.3(5)
C1 N2 C8 C3 -0.6(5)
C1 N2 C8 C7 -179.1(4)
N1 C3 C8 N2 -0.1(6)
C4 C3 C8 N2 -178.8(3)
N1 C3 C8 C7 178.4(4)
C4 C3 C8 C7 -0.4(6)
C17 O2 C15 O1 -71.9(4)
C17 O2 C15 C2 163.1(3)
C16 O1 C15 O2 -57.9(4)
C16 O1 C15 C2 65.2(4)
N1 C2 C15 O2 30.7(4)
C1 C2 C15 O2 -148.1(3)
N1 C2 C15 O1 -93.9(4)
C1 C2 C15 O1 87.4(4)
N2 C1 C9 C14 133.2(4)
C2 C1 C9 C14 -49.7(5)
N2 C1 C9 C10 -44.3(5)
C2 C1 C9 C10 132.8(4)
N1 C3 C4 C5 -178.2(4)
C8 C3 C4 C5 0.6(6)
C14 C9 C10 C11 3.3(6)
C1 C9 C10 C11 -179.1(3)
N2 C8 C7 C6 178.9(4)
C3 C8 C7 C6 0.3(6)
C8 C7 C6 C5 -0.5(7)
C9 C10 C11 C12 -1.9(6)
C10 C9 C14 C13 -2.3(6)
C1 C9 C14 C13 -179.8(3)
C12 C13 C14 C9 0.0(6)
C3 C4 C5 C6 -0.8(7)
C7 C6 C5 C4 0.8(7)
C10 C11 C12 C13 -0.5(6)
C10 C11 C12 Br1 179.2(3)
C14 C13 C12 C11 1.5(6)
C14 C13 C12 Br1 -178.3(3)
